data_4519206
loop_
_publ_author_name
'Huang, Huilin'
'Jing, Xu'
'Zhong, Bingwen'
'Meng, Changgong'
'Duan, Chunying'

_publ_section_title
;
 Cuprous Cluster-Based Coordination Sheets as Photocatalytic Regulators to
 Activate Oxygen, Benzoquinone, and Thianthrenium Salts.
;
_journal_issue 49
_journal_name_full 'ACS applied materials &amp; interfaces'
_journal_page_first 58498
_journal_page_last 58507
_journal_paper_doi 10.1021/acsami.1c16280
_journal_volume 13
_journal_year 2021
_chemical_formula_moiety 'C48 H60 Cu4 I4 N20 S6, 1.5(C8 H6), 4.5(O), 3(C1.5 H3 N0.5)'
_chemical_formula_sum 'C61.5 H58.5 Cu4 I4 N18.5 O7.5 S6'
_chemical_formula_weight 2130.88
_space_group_crystal_system trigonal
_space_group_IT_number 167
_space_group_name_Hall '-R 3 2"c'
_space_group_name_H-M_alt 'R -3 c :H'
_atom_sites_solution_hydrogens mixed
_atom_sites_solution_primary iterative
_audit_creation_date 2021-05-24
_audit_creation_method
;
Olex2 1.3
(compiled 2020.11.12 svn.r5f609507 for OlexSys, GUI svn.r6272)
;
_cell_angle_alpha 90
_cell_angle_beta 90
_cell_angle_gamma 120
_cell_formula_units_Z 12
_cell_length_a 20.5000(3)
_cell_length_b 20.5000(3)
_cell_length_c 87.071(3)
_cell_measurement_reflns_used 9795
_cell_measurement_temperature 110(2)
_cell_measurement_theta_max 27.06
_cell_measurement_theta_min 2.43
_cell_volume 31689.2(13)
_computing_cell_refinement 'SAINT V8.40A (Bruker, 2019)'
_computing_data_reduction 'SAINT V8.40A (Bruker, 2019)'
_computing_molecular_graphics 'Olex2 1.3 (Dolomanov et al., 2009)'
_computing_publication_material 'Olex2 1.3 (Dolomanov et al., 2009)'
_computing_structure_refinement 'XL  (Sheldrick, 2008)'
_computing_structure_solution 'olex2.solve 1.3 (Bourhis et al., 2015)'
_diffrn_ambient_temperature 110.0
_diffrn_measured_fraction_theta_full 0.999
_diffrn_measured_fraction_theta_max 0.998
_diffrn_measurement_device_type 'Bruker APEX-II CCD'
_diffrn_measurement_method '\f and \w scans'
_diffrn_radiation_type MoK\a
_diffrn_radiation_wavelength 0.71073
_diffrn_reflns_av_R_equivalents 0.0724
_diffrn_reflns_av_unetI/netI 0.0303
_diffrn_reflns_Laue_measured_fraction_full 0.999
_diffrn_reflns_Laue_measured_fraction_max 0.998
_diffrn_reflns_limit_h_max 27
_diffrn_reflns_limit_h_min -27
_diffrn_reflns_limit_k_max 27
_diffrn_reflns_limit_k_min -27
_diffrn_reflns_limit_l_max 115
_diffrn_reflns_limit_l_min -115
_diffrn_reflns_number 138960
_diffrn_reflns_point_group_measured_fraction_full 0.999
_diffrn_reflns_point_group_measured_fraction_max 0.998
_diffrn_reflns_theta_full 25.242
_diffrn_reflns_theta_max 28.087
_diffrn_reflns_theta_min 2.342
_diffrn_source_current 1.4
_diffrn_source_power 0.07
_diffrn_source_voltage 50.0
_diffrn_standards_number 0
_exptl_absorpt_coefficient_mu 2.127
_exptl_absorpt_correction_T_max 0.7457
_exptl_absorpt_correction_T_min 0.6123
_exptl_absorpt_correction_type none
_exptl_absorpt_process_details
;
SADABS-2016/2 (Bruker,2016/2) was used for absorption correction.
wR2(int) was 0.0936 before and 0.0572 after correction.
The Ratio of minimum to maximum transmission is 0.8211.
The \l/2 correction factor is Not present.
;
_exptl_crystal_density_diffrn 1.340
_exptl_crystal_F_000 12492
_exptl_crystal_size_max 0.1
_exptl_crystal_size_mid 0.1
_exptl_crystal_size_min 0.1
_refine_diff_density_max 1.723
_refine_diff_density_min -1.492
_refine_diff_density_rms 0.195
_refine_ls_extinction_method none
_refine_ls_goodness_of_fit_ref 1.130
_refine_ls_hydrogen_treatment constr
_refine_ls_matrix_type full
_refine_ls_number_parameters 309
_refine_ls_number_reflns 8593
_refine_ls_number_restraints 202
_refine_ls_restrained_S_all 1.132
_refine_ls_R_factor_all 0.0836
_refine_ls_R_factor_gt 0.0649
_refine_ls_shift/su_max 0.001
_refine_ls_shift/su_mean 0.000
_refine_ls_structure_factor_coef Fsqd
_refine_ls_weighting_details 'w=1/[\s^2^(Fo^2^)+(0.1082P)^2^+416.6472P] where P=(Fo^2^+2Fc^2^)/3'
_refine_ls_weighting_scheme calc
_refine_ls_wR_factor_gt 0.1954
_refine_ls_wR_factor_ref 0.2092
_reflns_Friedel_coverage 0.000
_reflns_number_gt 6765
_reflns_number_total 8593
_reflns_threshold_expression 'I > 2\s(I)'
_cod_data_source_file am1c16280_si_003.cif
_cod_data_source_block 1_b
_cod_original_cell_volume 31689.2(14)
_cod_original_sg_symbol_H-M 'R -3 c'
_cod_original_formula_sum 'C61.50 H58.50 Cu4 I4 N18.50 O7.50 S6'
_cod_database_code 4519206
_shelx_shelxl_version_number 2018/3
_shelx_space_group_comment
;
The symmetry employed for this shelxl refinement is uniquely defined
by the following loop, which should always be used as a source of
symmetry information in preference to the above space-group names.
They are only intended as comments.
;
_olex2_refinement_description
;
1. Fixed Uiso
 At 1.2 times of:
  All C(H) groups, All N(H) groups, All N(H,H,H) groups
 At 1.5 times of:
  All C(H,H,H) groups
2. Restrained distances
 C7-C19
 1.2 with sigma of 0.02
 C19-C10
 1.3 with sigma of 0.02
 C19-C22
 2.3 with sigma of 0.02
3. Restrained planarity
 C7, C10, C19, C23, C22, C28, C11, C9
 with sigma of 0.1
4. Uiso/Uaniso restraints and constraints
C7 \\sim C19 \\sim C10 \\sim C23 \\sim C22 \\sim C28 \\sim C11 \\sim C9: within
2.8A with sigma of 0.04 and sigma for terminal atoms of 0.08 within 2.8A
Uanis(N1) \\sim Ueq, Uanis(N7) \\sim Ueq, Uanis(N8) \\sim Ueq, Uanis(N9) \\sim
Ueq, Uanis(N10) \\sim Ueq, Uanis(N11) \\sim Ueq, Uanis(N12) \\sim Ueq,
Uanis(N2) \\sim Ueq, Uanis(N3) \\sim Ueq, Uanis(C1) \\sim Ueq, Uanis(C1#) \\sim
Ueq, Uanis(C2) \\sim Ueq, Uanis(C3) \\sim Ueq, Uanis(C4#) \\sim Ueq, Uanis(C4)
\\sim Ueq, Uanis(C5) \\sim Ueq, Uanis(C6) \\sim Ueq, Uanis(C8) \\sim Ueq,
Uanis(C12) \\sim Ueq, Uanis(C13) \\sim Ueq, Uanis(C14) \\sim Ueq, Uanis(C15)
\\sim Ueq, Uanis(C16) \\sim Ueq, Uanis(C18) \\sim Ueq, Uanis(C20) \\sim Ueq,
Uanis(C21) \\sim Ueq, Uanis(C17) \\sim Ueq, Uanis(O1) \\sim Ueq, Uanis(O2)
\\sim Ueq: with sigma of 0.02 and sigma for terminal atoms of 0.04
5. Others
 Fixed Sof: C7(0.5) H7A(0.5) C10(0.5) C23(0.5) H23(0.5) C28(0.5) H28(0.5)
 C9(0.5) H9(0.5) C11(0.5) H11A(0.5) C22(0.5) H22(0.5) C19(0.5) C21(0.5) N3(0.5)
6.a Riding coordinates:
 N7(H7), N8(H8), N9(H9A,H9B,H9C), N10(H10), N11(H11), N12(H12A,H12B,H12C)
6.b Aromatic/amide H refined with riding coordinates:
 C1(H1), C3(H3), C4#(H4#), C5(H5), C12(H12), C13(H13), C14(H14), C16(H16),
 C18(H18), C20(H20), C23(H23), C28(H28), C9(H9), C11(H11A), C22(H22)
6.c Fitted hexagon refined as free rotating group:
 C10(C23,C28,C9,C11,C22)
6.d Idealised Me refined as rotating group:
 C17(H17A,H17B,H17C)
6.e :
 C7(H7A)
;
_olex2_submission_special_instructions 'No special instructions were received'

loop_
_space_group_symop_operation_xyz
'x, y, z'
'-y, x-y, z'
'-x+y, -x, z'
'y, x, -z+1/2'
'-x, -x+y, -z+1/2'
'x-y, -y, -z+1/2'
'x+2/3, y+1/3, z+1/3'
'-y+2/3, x-y+1/3, z+1/3'
'-x+y+2/3, -x+1/3, z+1/3'
'y+2/3, x+1/3, -z+5/6'
'-x+2/3, -x+y+1/3, -z+5/6'
'x-y+2/3, -y+1/3, -z+5/6'
'x+1/3, y+2/3, z+2/3'
'-y+1/3, x-y+2/3, z+2/3'
'-x+y+1/3, -x+2/3, z+2/3'
'y+1/3, x+2/3, -z+7/6'
'-x+1/3, -x+y+2/3, -z+7/6'
'x-y+1/3, -y+2/3, -z+7/6'
'-x, -y, -z'
'y, -x+y, -z'
'x-y, x, -z'
'-y, -x, z-1/2'
'x, x-y, z-1/2'
'-x+y, y, z-1/2'
'-x+2/3, -y+1/3, -z+1/3'
'y+2/3, -x+y+1/3, -z+1/3'
'x-y+2/3, x+1/3, -z+1/3'
'-y+2/3, -x+1/3, z-1/6'
'x+2/3, x-y+1/3, z-1/6'
'-x+y+2/3, y+1/3, z-1/6'
'-x+1/3, -y+2/3, -z+2/3'
'y+1/3, -x+y+2/3, -z+2/3'
'x-y+1/3, x+2/3, -z+2/3'
'-y+1/3, -x+2/3, z+1/6'
'x+1/3, x-y+2/3, z+1/6'
'-x+y+1/3, y+2/3, z+1/6'

loop_
_atom_site_label
_atom_site_type_symbol
_atom_site_fract_x
_atom_site_fract_y
_atom_site_fract_z
_atom_site_U_iso_or_equiv
_atom_site_adp_type
_atom_site_occupancy
_atom_site_site_symmetry_order
_atom_site_calc_flag
_atom_site_refinement_flags_posn
_atom_site_refinement_flags_adp
_atom_site_refinement_flags_occupancy
_atom_site_disorder_assembly
_atom_site_disorder_group
I1 I 0.333333 0.666667 -0.02740(2) 0.0915(5) Uani 1 3 d S T P . .
I2 I 0.51236(2) 0.57882(2) 0.04729(2) 0.03607(15) Uani 1 1 d . . . . .
Cu2 Cu 0.333333 0.666667 0.00353(2) 0.0343(3) Uani 1 3 d S T P . .
Cu3 Cu 0.41734(4) 0.62203(4) 0.03830(2) 0.03085(19) Uani 1 1 d . . . . .
S1 S 0.29744(8) 0.55657(8) 0.04711(2) 0.0328(3) Uani 1 1 d . . . . .
S4 S 0.42236(8) 0.63546(8) 0.01124(2) 0.0321(3) Uani 1 1 d . . . . .
N1 N 0.000000 0.000000 0.07879(9) 0.0226(15) Uani 1 3 d S TU P . .
N7 N 0.1729(3) 0.3450(3) 0.05765(6) 0.0318(11) Uani 1 1 d . U . . .
H7 H 0.200356 0.324329 0.057464 0.038 Uiso 1 1 d R U . . .
N8 N 0.1959(3) 0.4187(3) 0.05416(6) 0.0312(11) Uani 1 1 d . U . . .
H8 H 0.171557 0.440756 0.057923 0.037 Uiso 1 1 d R U . . .
N9 N 0.3105(3) 0.4346(3) 0.04715(10) 0.060(2) Uani 1 1 d . U . . .
H9A H 0.354561 0.460286 0.042301 0.071 Uiso 1 1 d R U . . .
H9B H 0.297201 0.396376 0.042181 0.071 Uiso 1 1 d R U . . .
H9C H 0.303971 0.407306 0.058341 0.071 Uiso 1 1 d R U . . .
N10 N 0.6395(3) 0.7780(3) 0.01543(6) 0.0358(12) Uani 1 1 d . U . . .
H10 H 0.654152 0.817622 0.011077 0.043 Uiso 1 1 d R U . . .
N11 N 0.5671(3) 0.7166(3) 0.01653(7) 0.0378(12) Uani 1 1 d . U . . .
H11 H 0.563590 0.675803 0.021435 0.045 Uiso 1 1 d R U . . .
N12 N 0.5216(4) 0.7708(4) 0.00043(9) 0.0591(19) Uani 1 1 d . U . . .
H12A H 0.481428 0.762936 -0.006543 0.071 Uiso 1 1 d R U . . .
H12B H 0.501298 0.800846 0.007467 0.071 Uiso 1 1 d R U . . .
H12C H 0.569358 0.806866 -0.001373 0.071 Uiso 1 1 d R U . . .
C1 C 0.8215(3) 0.8219(3) 0.03079(7) 0.0334(13) Uani 1 1 d . U . . .
H1 H 0.805616 0.775763 0.036043 0.040 Uiso 1 1 calc R U . . .
C1 C 0.2669(3) 0.4636(3) 0.04932(8) 0.0309(12) Uani 1 1 d . U . . .
C2 C 0.9217(3) 0.9442(3) 0.02324(6) 0.0254(11) Uani 1 1 d . U . . .
C3 C 0.0910(3) 0.1164(3) 0.06606(7) 0.0270(11) Uani 1 1 d . U . . .
H3 H 0.114514 0.090980 0.061650 0.032 Uiso 1 1 calc R U . . .
C4 C 0.1088(3) 0.3076(3) 0.06438(7) 0.0307(12) Uani 1 1 d . U . . .
H4 H 0.079488 0.330484 0.066661 0.037 Uiso 1 1 calc R U . . .
C4 C 0.5098(3) 0.7138(3) 0.00908(8) 0.0331(13) Uani 1 1 d . U . . .
C5 C 0.8968(3) 0.8767(3) 0.03098(7) 0.0310(12) Uani 1 1 d . U . . .
H5 H 0.931820 0.868088 0.036472 0.037 Uiso 1 1 calc R U . . .
C6 C 0.0309(3) 0.0786(3) 0.07600(6) 0.0215(10) Uani 1 1 d . U . . .
C8 C 0.7684(3) 0.8333(3) 0.02299(7) 0.0303(12) Uani 1 1 d . U . . .
C12 C 0.6894(3) 0.7739(4) 0.02305(8) 0.0352(13) Uani 1 1 d . U . . .
H12 H 0.675082 0.730260 0.029117 0.042 Uiso 1 1 calc R U . . .
C13 C 0.1171(3) 0.1915(3) 0.06251(7) 0.0315(12) Uani 1 1 d . U . . .
H13 H 0.159550 0.217549 0.055960 0.038 Uiso 1 1 calc R U . . .
C14 C 0.8694(3) 0.9560(3) 0.01533(7) 0.0278(11) Uani 1 1 d . U . . .
H14 H 0.885808 1.001884 0.009920 0.033 Uiso 1 1 calc R U . . .
C15 C 0.0819(3) 0.2289(3) 0.06844(7) 0.0283(12) Uani 1 1 d . U . . .
C16 C 0.7933(3) 0.9015(4) 0.01525(7) 0.0318(12) Uani 1 1 d . U . . .
H16 H 0.758251 0.910627 0.009923 0.038 Uiso 1 1 calc R U . . .
C18 C -0.0028(3) 0.1165(3) 0.08258(7) 0.0264(11) Uani 1 1 d . U . . .
H18 H -0.042624 0.091399 0.089765 0.032 Uiso 1 1 calc R U . . .
C20 C 0.0215(3) 0.1904(3) 0.07865(7) 0.0302(12) Uani 1 1 d . U . . .
H20 H -0.002752 0.215449 0.082890 0.036 Uiso 1 1 calc R U . . .
C7 C 0.4386(18) 0.457(2) 0.0000(5) 0.165(15) Uiso 0.5 1 d D U P A 2
H7A H 0.467974 0.504166 -0.004946 0.198 Uiso 0.5 1 calc R U P A 2
C10 C 0.3679(17) 0.3428(15) 0.0166(4) 0.222(15) Uiso 0.5 1 d DG U P A 2
C23 C 0.370(2) 0.3559(19) 0.0323(4) 0.300(18) Uiso 0.5 1 d G U P A 2
H23 H 0.395580 0.406038 0.036135 0.359 Uiso 0.5 1 calc R U P A 2
C28 C 0.335(3) 0.296(3) 0.0424(3) 0.265(18) Uiso 0.5 1 d G U P A 2
H28 H 0.336070 0.304620 0.053174 0.319 Uiso 0.5 1 calc R U P A 2
C9 C 0.297(2) 0.222(2) 0.0369(5) 0.272(18) Uiso 0.5 1 d G U P A 2
H9 H 0.273047 0.181145 0.043777 0.326 Uiso 0.5 1 calc R U P A 2
C11 C 0.2951(18) 0.2092(15) 0.0212(5) 0.184(15) Uiso 0.5 1 d G U P A 2
H11A H 0.269532 0.159086 0.017341 0.221 Uiso 0.5 1 calc R U P A 2
C22 C 0.3305(19) 0.2695(17) 0.0110(4) 0.268(17) Uiso 0.5 1 d DG U P A 2
H22 H 0.329041 0.260504 0.000301 0.321 Uiso 0.5 1 calc R U P A 2
C19 C 0.4006(14) 0.3954(17) 0.0063(4) 0.132(11) Uiso 0.5 1 d D U P A 2
O1 O 0.3573(6) 0.0706(8) 0.0026(2) 0.226(9) Uani 1 1 d . U . . .
N2 N 1.000000 1.000000 0.02294(10) 0.0274(17) Uani 1 3 d S TU P . .
C21 C 0.3084(9) 0.2566(10) 0.0699(3) 0.065(5) Uani 0.5 1 d . U P B 1
N3 N 0.3095(10) 0.2944(8) 0.0523(4) 0.130(9) Uani 0.5 1 d . U P B 1
C17 C 0.3004(12) 0.1969(13) 0.0794(3) 0.177(9) Uani 1 1 d . U . B 1
H17A H 0.325935 0.172528 0.074599 0.266 Uiso 1 1 calc R U . B 1
H17B H 0.246791 0.160030 0.080663 0.266 Uiso 1 1 calc R U . B 1
H17C H 0.322901 0.216851 0.089464 0.266 Uiso 1 1 calc R U . B 1
O2 O -0.044(2) 0.333333 0.083333 0.36(2) Uani 1 2 d S TU P . .

loop_
_atom_site_aniso_label
_atom_site_aniso_U_11
_atom_site_aniso_U_22
_atom_site_aniso_U_33
_atom_site_aniso_U_23
_atom_site_aniso_U_13
_atom_site_aniso_U_12
I1 0.1176(7) 0.1176(7) 0.0392(5) 0.000 0.000 0.0588(4)
I2 0.0271(2) 0.0276(2) 0.0570(3) 0.00428(17) -0.00103(17) 0.01629(17)
Cu2 0.0259(4) 0.0259(4) 0.0510(8) 0.000 0.000 0.01295(19)
Cu3 0.0204(3) 0.0221(3) 0.0473(5) 0.0048(3) 0.0026(3) 0.0085(3)
S1 0.0217(7) 0.0186(6) 0.0568(10) 0.0084(6) 0.0063(6) 0.0091(5)
S4 0.0205(6) 0.0248(7) 0.0495(9) -0.0008(6) -0.0001(6) 0.0103(5)
N1 0.018(2) 0.018(2) 0.032(4) 0.000 0.000 0.0090(11)
N7 0.028(2) 0.017(2) 0.051(3) 0.005(2) 0.003(2) 0.0122(19)
N8 0.025(2) 0.018(2) 0.051(3) 0.007(2) 0.010(2) 0.0111(19)
N9 0.035(3) 0.024(3) 0.121(6) 0.014(3) 0.030(4) 0.015(2)
N10 0.024(2) 0.029(3) 0.045(3) 0.006(2) 0.010(2) 0.007(2)
N11 0.023(2) 0.032(3) 0.049(3) 0.012(2) 0.001(2) 0.006(2)
N12 0.028(3) 0.055(4) 0.090(5) 0.036(4) 0.014(3) 0.018(3)
C1 0.029(3) 0.029(3) 0.039(3) 0.009(2) 0.003(2) 0.012(2)
C1 0.025(3) 0.021(3) 0.045(3) 0.003(2) 0.006(2) 0.010(2)
C2 0.021(2) 0.025(3) 0.031(3) -0.001(2) 0.000(2) 0.012(2)
C3 0.024(3) 0.023(3) 0.036(3) 0.001(2) 0.006(2) 0.014(2)
C4 0.024(3) 0.019(3) 0.046(3) 0.003(2) 0.004(2) 0.008(2)
C4 0.023(3) 0.031(3) 0.043(3) 0.007(3) 0.008(2) 0.012(2)
C5 0.027(3) 0.032(3) 0.032(3) 0.005(2) -0.002(2) 0.014(2)
C6 0.019(2) 0.016(2) 0.028(3) -0.0014(19) -0.0010(19) 0.0075(19)
C8 0.022(3) 0.029(3) 0.035(3) 0.001(2) 0.005(2) 0.010(2)
C12 0.025(3) 0.030(3) 0.044(3) 0.006(3) 0.006(2) 0.009(2)
C13 0.026(3) 0.022(3) 0.043(3) 0.007(2) 0.010(2) 0.009(2)
C14 0.024(3) 0.027(3) 0.033(3) 0.003(2) 0.007(2) 0.013(2)
C15 0.024(3) 0.017(2) 0.042(3) 0.005(2) 0.003(2) 0.008(2)
C16 0.023(3) 0.033(3) 0.040(3) 0.001(2) 0.004(2) 0.015(2)
C18 0.021(2) 0.023(3) 0.034(3) 0.002(2) 0.007(2) 0.010(2)
C20 0.026(3) 0.021(3) 0.045(3) -0.002(2) 0.004(2) 0.012(2)
O1 0.060(6) 0.162(11) 0.39(2) 0.187(13) 0.013(9) 0.007(6)
N2 0.020(2) 0.020(2) 0.041(5) 0.000 0.000 0.0102(11)
C21 0.039(8) 0.041(8) 0.110(13) 0.002(8) -0.018(8) 0.017(6)
N3 0.062(9) 0.030(7) 0.32(3) 0.067(11) 0.106(14) 0.037(7)
C17 0.131(16) 0.158(18) 0.21(2) 0.055(16) -0.018(14) 0.047(13)
O2 0.37(3) 0.25(3) 0.42(3) 0.08(3) 0.040(13) 0.127(14)

loop_
_atom_type_symbol
_atom_type_description
_atom_type_scat_dispersion_real
_atom_type_scat_dispersion_imag
_atom_type_scat_source
C C 0.0033 0.0016 'International Tables Vol C Tables 4.2.6.8 and 6.1.1.4'
H H 0.0000 0.0000 'International Tables Vol C Tables 4.2.6.8 and 6.1.1.4'
Cu Cu 0.3201 1.2651 'International Tables Vol C Tables 4.2.6.8 and 6.1.1.4'
I I -0.4742 1.8119 'International Tables Vol C Tables 4.2.6.8 and 6.1.1.4'
N N 0.0061 0.0033 'International Tables Vol C Tables 4.2.6.8 and 6.1.1.4'
O O 0.0106 0.0060 'International Tables Vol C Tables 4.2.6.8 and 6.1.1.4'
S S 0.1246 0.1234 'International Tables Vol C Tables 4.2.6.8 and 6.1.1.4'

loop_
_geom_angle_atom_site_label_1
_geom_angle_atom_site_label_2
_geom_angle_atom_site_label_3
_geom_angle
_geom_angle_site_symmetry_1
_geom_angle_site_symmetry_3
_geom_angle_publ_flag
S4 Cu2 I1 106.85(5) 2_665 . ?
S4 Cu2 I1 106.86(5) . . ?
S4 Cu2 I1 106.85(5) 3_565 . ?
S4 Cu2 S4 111.96(5) 2_665 3_565 ?
S4 Cu2 S4 111.96(5) 3_565 . ?
S4 Cu2 S4 111.96(5) 2_665 . ?
S1 Cu3 I2 115.45(5) 2_665 . ?
S1 Cu3 I2 117.83(5) . . ?
S1 Cu3 S1 96.95(8) . 2_665 ?
S1 Cu3 S4 103.31(6) 2_665 . ?
S1 Cu3 S4 112.13(6) . . ?
S4 Cu3 I2 109.80(5) . . ?
Cu3 S1 Cu3 121.15(7) . 3_565 ?
C1 S1 Cu3 112.7(2) . . ?
C1 S1 Cu3 114.1(2) . 3_565 ?
Cu2 S4 Cu3 109.03(7) . . ?
C4 S4 Cu2 108.0(2) . . ?
C4 S4 Cu3 100.5(2) . . ?
C6 N1 C6 117.2(2) . 2 ?
C6 N1 C6 117.2(2) . 3 ?
C6 N1 C6 117.2(2) 2 3 ?
N8 N7 H7 126.1 . . ?
C4 N7 H7 116.3 . . ?
C4 N7 N8 116.3(5) . . ?
N7 N8 H8 120.5 . . ?
C1 N8 N7 118.8(5) . . ?
C1 N8 H8 117.4 . . ?
H9A N9 H9B 94.0 . . ?
H9A N9 H9C 123.4 . . ?
H9B N9 H9C 94.8 . . ?
C1 N9 H9A 121.3 . . ?
C1 N9 H9B 122.5 . . ?
C1 N9 H9C 99.6 . . ?
N11 N10 H10 129.6 . . ?
C12 N10 H10 114.2 . . ?
C12 N10 N11 116.1(5) . . ?
N10 N11 H11 115.1 . . ?
C4 N11 N10 122.1(5) . . ?
C4 N11 H11 122.1 . . ?
H12A N12 H12B 85.0 . . ?
H12A N12 H12C 120.9 . . ?
H12B N12 H12C 101.6 . . ?
C4 N12 H12A 116.7 . . ?
C4 N12 H12B 103.2 . . ?
C4 N12 H12C 118.4 . . ?
C5 C1 H1 119.5 . . ?
C5 C1 C8 121.1(6) . . ?
C8 C1 H1 119.5 . . ?
N8 C1 S1 118.1(4) . . ?
N9 C1 S1 122.8(5) . . ?
N9 C1 N8 119.1(5) . . ?
C5 C2 C14 118.8(5) . . ?
C5 C2 N2 120.8(5) . . ?
C14 C2 N2 120.3(5) . . ?
C6 C3 H3 119.9 . . ?
C6 C3 C13 120.2(5) . . ?
C13 C3 H3 119.9 . . ?
N7 C4 H4 120.8 . . ?
N7 C4 C15 118.5(5) . . ?
C15 C4 H4 120.8 . . ?
N11 C4 S4 118.5(5) . . ?
N12 C4 S4 122.6(5) . . ?
N12 C4 N11 118.8(6) . . ?
C1 C5 C2 120.7(5) . . ?
C1 C5 H5 119.7 . . ?
C2 C5 H5 119.7 . . ?
C3 C6 N1 120.5(5) . . ?
C3 C6 C18 119.7(5) . . ?
C18 C6 N1 119.7(5) . . ?
C1 C8 C12 119.3(6) . . ?
C16 C8 C1 118.3(5) . . ?
C16 C8 C12 122.3(6) . . ?
N10 C12 C8 122.8(6) . . ?
N10 C12 H12 118.6 . . ?
C8 C12 H12 118.6 . . ?
C3 C13 H13 119.7 . . ?
C3 C13 C15 120.7(5) . . ?
C15 C13 H13 119.7 . . ?
C2 C14 H14 119.6 . . ?
C16 C14 C2 120.9(5) . . ?
C16 C14 H14 119.6 . . ?
C13 C15 C4 120.3(5) . . ?
C13 C15 C20 118.8(5) . . ?
C20 C15 C4 120.8(5) . . ?
C8 C16 H16 119.9 . . ?
C14 C16 C8 120.3(6) . . ?
C14 C16 H16 119.9 . . ?
C6 C18 H18 120.0 . . ?
C20 C18 C6 120.1(5) . . ?
C20 C18 H18 120.0 . . ?
C15 C20 H20 119.8 . . ?
C18 C20 C15 120.5(5) . . ?
C18 C20 H20 119.8 . . ?
C19 C7 H7A 180.0 . . ?
C23 C10 C22 120.0 . . ?
C19 C10 C23 124.4(19) . . ?
C19 C10 C22 115.6(19) . . ?
C10 C23 H23 120.0 . . ?
C10 C23 C28 120.0 . . ?
C28 C23 H23 120.0 . . ?
C23 C28 H28 120.0 . . ?
C9 C28 C23 120.0 . . ?
C9 C28 H28 120.0 . . ?
C28 C9 H9 120.0 . . ?
C28 C9 C11 120.0 . . ?
C11 C9 H9 120.0 . . ?
C9 C11 H11A 120.0 . . ?
C22 C11 C9 120.0 . . ?
C22 C11 H11A 120.0 . . ?
C10 C22 H22 120.0 . . ?
C11 C22 C10 120.0 . . ?
C11 C22 H22 120.0 . . ?
C7 C19 C10 163(4) . . ?
C2 N2 C2 119.97(4) 3_675 . ?
C2 N2 C2 119.97(4) 3_675 2_765 ?
C2 N2 C2 119.97(4) 2_765 . ?
C17 C21 N3 152(2) . . ?
C21 C17 H17A 109.5 . . ?
C21 C17 H17B 109.5 . . ?
C21 C17 H17C 109.5 . . ?
H17A C17 H17B 109.5 . . ?
H17A C17 H17C 109.5 . . ?
H17B C17 H17C 109.5 . . ?

loop_
_geom_bond_atom_site_label_1
_geom_bond_atom_site_label_2
_geom_bond_distance
_geom_bond_site_symmetry_2
_geom_bond_publ_flag
I1 Cu2 2.6931(19) . ?
I2 Cu3 2.6301(8) . ?
Cu2 S4 2.3147(15) 3_565 ?
Cu2 S4 2.3148(15) . ?
Cu2 S4 2.3147(15) 2_665 ?
Cu3 S1 2.3465(16) 2_665 ?
Cu3 S1 2.2652(16) . ?
Cu3 S4 2.3686(19) . ?
S1 C1 1.694(6) . ?
S4 C4 1.717(6) . ?
N1 C6 1.427(5) 2 ?
N1 C6 1.427(5) 3 ?
N1 C6 1.427(5) . ?
N7 H7 0.8575 . ?
N7 N8 1.374(6) . ?
N7 C4 1.284(8) . ?
N8 H8 0.8864 . ?
N8 C1 1.343(7) . ?
N9 H9A 0.8922 . ?
N9 H9B 0.8136 . ?
N9 H9C 1.0979 . ?
N9 C1 1.311(8) . ?
N10 H10 0.8065 . ?
N10 N11 1.388(7) . ?
N10 C12 1.256(9) . ?
N11 H11 0.9091 . ?
N11 C4 1.318(8) . ?
N12 H12A 0.9694 . ?
N12 H12B 1.0883 . ?
N12 H12C 0.8975 . ?
N12 C4 1.307(8) . ?
C1 H1 0.9500 . ?
C1 C5 1.382(8) . ?
C1 C8 1.400(9) . ?
C2 C5 1.386(8) . ?
C2 C14 1.395(8) . ?
C2 N2 1.431(5) . ?
C3 H3 0.9500 . ?
C3 C6 1.383(7) . ?
C3 C13 1.387(8) . ?
C4 H4 0.9500 . ?
C4 C15 1.464(8) . ?
C5 H5 0.9500 . ?
C6 C18 1.395(7) . ?
C8 C12 1.461(8) . ?
C8 C16 1.397(8) . ?
C12 H12 0.9500 . ?
C13 H13 0.9500 . ?
C13 C15 1.389(8) . ?
C14 H14 0.9500 . ?
C14 C16 1.392(8) . ?
C15 C20 1.402(8) . ?
C16 H16 0.9500 . ?
C18 H18 0.9500 . ?
C18 C20 1.381(8) . ?
C20 H20 0.9500 . ?
C7 H7A 0.9500 . ?
C7 C19 1.232(19) . ?
C10 C23 1.3900 . ?
C10 C22 1.3900 . ?
C10 C19 1.301(19) . ?
C23 H23 0.9500 . ?
C23 C28 1.3900 . ?
C28 H28 0.9500 . ?
C28 C9 1.3900 . ?
C9 H9 0.9500 . ?
C9 C11 1.3900 . ?
C11 H11A 0.9500 . ?
C11 C22 1.3900 . ?
C22 H22 0.9500 . ?
C21 N3 1.72(3) . ?
C21 C17 1.41(3) . ?
C17 H17A 0.9800 . ?
C17 H17B 0.9800 . ?
C17 H17C 0.9800 . ?

loop_
_geom_torsion_atom_site_label_1
_geom_torsion_atom_site_label_2
_geom_torsion_atom_site_label_3
_geom_torsion_atom_site_label_4
_geom_torsion
_geom_torsion_site_symmetry_1
_geom_torsion_site_symmetry_2
_geom_torsion_site_symmetry_3
_geom_torsion_site_symmetry_4
_geom_torsion_publ_flag
Cu2 S4 C4 N11 161.5(5) . . . . ?
Cu2 S4 C4 N12 -18.1(7) . . . . ?
Cu3 S1 C1 N8 -178.6(4) . . . . ?
Cu3 S1 C1 N8 -35.3(6) 3_565 . . . ?
Cu3 S1 C1 N9 4.5(8) . . . . ?
Cu3 S1 C1 N9 147.8(6) 3_565 . . . ?
Cu3 S4 C4 N11 47.3(6) . . . . ?
Cu3 S4 C4 N12 -132.3(6) . . . . ?
N1 C6 C18 C20 -173.0(6) . . . . ?
N7 N8 C1 S1 -172.8(5) . . . . ?
N7 N8 C1 N9 4.2(10) . . . . ?
N7 C4 C15 C13 -12.6(9) . . . . ?
N7 C4 C15 C20 165.8(6) . . . . ?
N8 N7 C4 C15 -179.6(5) . . . . ?
N10 N11 C4 S4 -179.8(5) . . . . ?
N10 N11 C4 N12 -0.2(10) . . . . ?
N11 N10 C12 C8 179.3(6) . . . . ?
C1 C8 C12 N10 -174.8(6) . . . . ?
C1 C8 C16 C14 0.3(9) . . . . ?
C2 C14 C16 C8 -0.8(9) . . . . ?
C3 C6 C18 C20 2.9(9) . . . . ?
C3 C13 C15 C4 -178.7(6) . . . . ?
C3 C13 C15 C20 2.9(9) . . . . ?
C4 N7 N8 C1 169.9(6) . . . . ?
C4 C15 C20 C18 -179.2(6) . . . . ?
C5 C1 C8 C12 179.9(6) . . . . ?
C5 C1 C8 C16 0.5(10) . . . . ?
C5 C2 C14 C16 0.4(9) . . . . ?
C5 C2 N2 C2 31.9(12) . . . 2_765 ?
C5 C2 N2 C2 -144.4(6) . . . 3_675 ?
C6 N1 C6 C3 -124.2(5) 2 . . . ?
C6 N1 C6 C3 23.0(10) 3 . . . ?
C6 N1 C6 C18 -161.1(5) 3 . . . ?
C6 N1 C6 C18 51.7(10) 2 . . . ?
C6 C3 C13 C15 -2.2(9) . . . . ?
C6 C18 C20 C15 -2.1(9) . . . . ?
C8 C1 C5 C2 -0.9(10) . . . . ?
C12 N10 N11 C4 -179.9(7) . . . . ?
C12 C8 C16 C14 -179.0(6) . . . . ?
C13 C3 C6 N1 175.1(6) . . . . ?
C13 C3 C6 C18 -0.7(9) . . . . ?
C13 C15 C20 C18 -0.7(9) . . . . ?
C14 C2 C5 C1 0.4(9) . . . . ?
C14 C2 N2 C2 -146.2(6) . . . 2_765 ?
C14 C2 N2 C2 37.5(11) . . . 3_675 ?
C16 C8 C12 N10 4.5(10) . . . . ?
C10 C23 C28 C9 0.0 . . . . ?
C23 C10 C22 C11 0.0 . . . . ?
C23 C10 C19 C7 6(6) . . . . ?
C23 C28 C9 C11 0.0 . . . . ?
C28 C9 C11 C22 0.0 . . . . ?
C9 C11 C22 C10 0.0 . . . . ?
C22 C10 C23 C28 0.0 . . . . ?
C22 C10 C19 C7 -173(5) . . . . ?
C19 C10 C23 C28 -178(2) . . . . ?
C19 C10 C22 C11 179(2) . . . . ?
N2 C2 C5 C1 -177.7(6) . . . . ?
N2 C2 C14 C16 178.6(6) . . . . ?
